data_1556644
loop_
_publ_author_name
'Stennett, Tom E.'
'Jayaraman, Arumugam'
'Br\"uckner, Tobias'
'Schneider, Lea'
'Braunschweig, Holger'

_publ_section_title
;
 Hydrophosphination of boron--boron multiple bonds
;
_journal_issue 5
_journal_name_full 'Chemical Science'
_journal_page_first 1335
_journal_page_last 1341
_journal_paper_doi 10.1039/C9SC05908C
_journal_volume 11
_journal_year 2020
_chemical_formula_moiety 'C34 H48 B2 Br P3'
_chemical_formula_sum 'C34 H48 B2 Br P3'
_chemical_formula_weight 651.16
_space_group_crystal_system monoclinic
_space_group_IT_number 14
_space_group_name_Hall '-P 2yn'
_space_group_name_H-M_alt 'P 1 21/n 1'
_atom_sites_solution_hydrogens mixed
_atom_sites_solution_primary dual
_atom_sites_solution_secondary difmap
_audit_creation_method SHELXL-2018/3
_audit_update_record
;
2019-09-17 deposited with the CCDC.	2019-12-16 downloaded from the CCDC.
;
_cell_angle_alpha 90
_cell_angle_beta 107.828(2)
_cell_angle_gamma 90
_cell_formula_units_Z 4
_cell_length_a 11.8091(5)
_cell_length_b 16.5734(7)
_cell_length_c 17.4767(8)
_cell_measurement_reflns_used 9946
_cell_measurement_temperature 100(2)
_cell_measurement_theta_max 27.05
_cell_measurement_theta_min 2.74
_cell_volume 3256.2(2)
_computing_cell_refinement 'Saint+ ver. V8.38A (Bruker AXS)'
_computing_data_collection 'APEX2 ver. 2014.9 (Bruker AXS)'
_computing_data_reduction 'Saint+ ver. V8.38A (Bruker AXS)'
_computing_molecular_graphics 'ShelXLe (Huebschle et all, 2011)'
_computing_publication_material 'SHELXL-2018/3 (Sheldrick, 2018)'
_computing_structure_refinement 'SHELXL-2018/3 (Sheldrick, 2018)'
_computing_structure_solution 'SHELXT (Sheldrick, 2014)'
_diffrn_ambient_temperature 100(2)
_diffrn_detector 'CMOS area detector (Photon II)'
_diffrn_detector_area_resol_mean 7.5
_diffrn_measured_fraction_theta_full 0.999
_diffrn_measured_fraction_theta_max 0.999
_diffrn_measurement_device_type 'Bruker D8 Quest'
_diffrn_measurement_method '\f and \w scans'
_diffrn_radiation_monochromator 'multi-layer mirror'
_diffrn_radiation_type MoK\a
_diffrn_radiation_wavelength 0.71073
_diffrn_reflns_av_R_equivalents 0.0511
_diffrn_reflns_av_unetI/netI 0.0449
_diffrn_reflns_Laue_measured_fraction_full 0.999
_diffrn_reflns_Laue_measured_fraction_max 0.999
_diffrn_reflns_limit_h_max 14
_diffrn_reflns_limit_h_min -14
_diffrn_reflns_limit_k_max 19
_diffrn_reflns_limit_k_min -20
_diffrn_reflns_limit_l_max 21
_diffrn_reflns_limit_l_min -21
_diffrn_reflns_number 28879
_diffrn_reflns_point_group_measured_fraction_full 0.999
_diffrn_reflns_point_group_measured_fraction_max 0.999
_diffrn_reflns_theta_full 26.000
_diffrn_reflns_theta_max 26.022
_diffrn_reflns_theta_min 2.448
_diffrn_source 'microfocus sealed tube (Incoatec ImS)'
_exptl_absorpt_coefficient_mu 1.433
_exptl_absorpt_correction_T_max 0.7455
_exptl_absorpt_correction_T_min 0.6566
_exptl_absorpt_correction_type multi-scan
_exptl_absorpt_process_details 'SadAbs 2016/2 (Bruker AXS)'
_exptl_crystal_colour colourless
_exptl_crystal_density_diffrn 1.328
_exptl_crystal_description block
_exptl_crystal_F_000 1368
_exptl_crystal_size_max 0.12
_exptl_crystal_size_mid 0.09
_exptl_crystal_size_min 0.07
_refine_diff_density_max 0.372
_refine_diff_density_min -0.620
_refine_diff_density_rms 0.074
_refine_ls_extinction_method none
_refine_ls_goodness_of_fit_ref 0.900
_refine_ls_hydrogen_treatment mixed
_refine_ls_matrix_type full
_refine_ls_number_parameters 368
_refine_ls_number_reflns 6411
_refine_ls_number_restraints 0
_refine_ls_restrained_S_all 0.900
_refine_ls_R_factor_all 0.0572
_refine_ls_R_factor_gt 0.0391
_refine_ls_shift/su_max 0.001
_refine_ls_shift/su_mean 0.000
_refine_ls_structure_factor_coef Fsqd
_refine_ls_weighting_details 'w=1/[\s^2^(Fo^2^)+(0.1000P)^2^] where P=(Fo^2^+2Fc^2^)/3'
_refine_ls_weighting_scheme calc
_refine_ls_wR_factor_gt 0.1118
_refine_ls_wR_factor_ref 0.1289
_reflns_Friedel_coverage 0.000
_reflns_number_gt 5045
_reflns_number_total 6411
_reflns_threshold_expression 'I > 2\s(I)'
_cod_data_source_file c9sc05908c2.cif
_cod_data_source_block eee_a
_cod_depositor_comments
;Adding full bibliography for 1556642--1556646.cif.

 Adding full bibliography for 1556642--1556646.cif.
;
_cod_original_sg_symbol_H-M 'P 21/n'
_cod_database_code 1556644
_shelx_shelxl_version_number 2018/3
_shelx_space_group_comment
;
The symmetry employed for this shelxl refinement is uniquely defined
by the following loop, which should always be used as a source of
symmetry information in preference to the above space-group names.
They are only intended as comments.
;

loop_
_space_group_symop_operation_xyz
'x, y, z'
'-x+1/2, y+1/2, -z+1/2'
'-x, -y, -z'
'x-1/2, -y-1/2, z-1/2'

loop_
_atom_site_label
_atom_site_type_symbol
_atom_site_fract_x
_atom_site_fract_y
_atom_site_fract_z
_atom_site_U_iso_or_equiv
_atom_site_adp_type
_atom_site_occupancy
_atom_site_site_symmetry_order
_atom_site_calc_flag
_atom_site_refinement_flags_posn
_atom_site_refinement_flags_adp
Br1 Br 0.13630(2) 0.63828(2) 0.60087(2) 0.02395(12) Uani 1 1 d . .
P1 P 0.35169(7) 0.63295(5) 0.50994(4) 0.01801(18) Uani 1 1 d . .
C1 C 0.2885(2) 0.49222(18) 0.59030(15) 0.0181(6) Uani 1 1 d . .
B1 B 0.3042(3) 0.5892(2) 0.60138(18) 0.0190(7) Uani 1 1 d . .
P2 P 0.54307(6) 0.54034(5) 0.71298(4) 0.01697(17) Uani 1 1 d . .
C2 C 0.1779(3) 0.45130(19) 0.56919(17) 0.0230(7) Uani 1 1 d . .
H2 H 0.108172 0.482027 0.564327 0.028 Uiso 1 1 calc R U
B2 B 0.4210(3) 0.6229(2) 0.68727(19) 0.0193(7) Uani 1 1 d . .
H1 H 0.469(3) 0.6755(19) 0.6743(19) 0.025(8) Uiso 1 1 d . .
C3 C 0.1659(3) 0.36956(19) 0.55533(18) 0.0251(7) Uani 1 1 d . .
H3 H 0.089204 0.345502 0.540679 0.030 Uiso 1 1 calc R U
P3 P 0.37439(7) 0.66853(5) 0.77503(4) 0.02003(18) Uani 1 1 d . .
C4 C 0.2660(3) 0.32203(19) 0.56276(17) 0.0247(7) Uani 1 1 d . .
H00M H 0.258560 0.265706 0.552365 0.030 Uiso 1 1 calc R U
C6 C 0.3888(3) 0.44197(18) 0.59910(16) 0.0198(6) Uani 1 1 d . .
C5 C 0.3773(3) 0.35897(18) 0.58577(17) 0.0220(6) Uani 1 1 d . .
H5 H 0.446503 0.327097 0.592502 0.026 Uiso 1 1 calc R U
C7 C 0.5122(2) 0.47656(18) 0.62454(17) 0.0207(6) Uani 1 1 d . .
H00T H 0.523521 0.508532 0.579575 0.025 Uiso 1 1 calc R U
H00U H 0.570391 0.431703 0.635680 0.025 Uiso 1 1 calc R U
C9 C 0.6473(3) 0.41329(19) 0.82203(18) 0.0243(7) Uani 1 1 d . .
H00P H 0.724806 0.438925 0.826442 0.029 Uiso 1 1 calc R U
H00Q H 0.631232 0.372325 0.778793 0.029 Uiso 1 1 calc R U
C10 C 0.6533(3) 0.3723(2) 0.9018(2) 0.0301(8) Uani 1 1 d . .
H01H H 0.713224 0.328551 0.912576 0.036 Uiso 1 1 calc R U
H01I H 0.679340 0.412190 0.945891 0.036 Uiso 1 1 calc R U
C20 C 0.3677(3) 0.74355(18) 0.52198(16) 0.0202(6) Uani 1 1 d . .
C21 C 0.4812(3) 0.77826(19) 0.53687(16) 0.0227(6) Uani 1 1 d . .
H21 H 0.547866 0.744246 0.542069 0.027 Uiso 1 1 calc R U
C22 C 0.4976(3) 0.86103(19) 0.54411(18) 0.0266(7) Uani 1 1 d . .
H00O H 0.575376 0.882811 0.554983 0.032 Uiso 1 1 calc R U
C23 C 0.4017(3) 0.91253(19) 0.53563(17) 0.0253(7) Uani 1 1 d . .
H014 H 0.412826 0.969316 0.539919 0.030 Uiso 1 1 calc R U
C24 C 0.2893(3) 0.8791(2) 0.52076(18) 0.0278(7) Uani 1 1 d . .
H015 H 0.222930 0.913569 0.514825 0.033 Uiso 1 1 calc R U
C25 C 0.2720(3) 0.79639(19) 0.51439(17) 0.0229(6) Uani 1 1 d . .
H00N H 0.194181 0.775128 0.504744 0.027 Uiso 1 1 calc R U
C26 C 0.2279(3) 0.62711(18) 0.41511(17) 0.0200(6) Uani 1 1 d . .
C27 C 0.2398(3) 0.66928(19) 0.34821(17) 0.0214(6) Uani 1 1 d . .
H27 H 0.306283 0.703806 0.354580 0.026 Uiso 1 1 calc R U
C28 C 0.1557(3) 0.66134(19) 0.27260(17) 0.0234(7) Uani 1 1 d . .
H28 H 0.164646 0.690981 0.228296 0.028 Uiso 1 1 calc R U
C29 C 0.0592(3) 0.61046(19) 0.26194(17) 0.0235(6) Uani 1 1 d . .
H29 H 0.002575 0.604351 0.210311 0.028 Uiso 1 1 calc R U
C30 C 0.0460(3) 0.56849(19) 0.32724(17) 0.0236(7) Uani 1 1 d . .
H30 H -0.020123 0.533546 0.320330 0.028 Uiso 1 1 calc R U
C31 C 0.1293(3) 0.57724(19) 0.40313(17) 0.0223(6) Uani 1 1 d . .
H31 H 0.118460 0.548574 0.447424 0.027 Uiso 1 1 calc R U
C32 C 0.2706(3) 0.6147(2) 0.81458(19) 0.0279(7) Uani 1 1 d . .
H00V H 0.207838 0.590574 0.770105 0.042 Uiso 1 1 calc R U
H00W H 0.235090 0.652311 0.843935 0.042 Uiso 1 1 calc R U
H00X H 0.312923 0.572018 0.851057 0.042 Uiso 1 1 calc R U
C33 C 0.3063(3) 0.76574(19) 0.74452(18) 0.0250(7) Uani 1 1 d . .
H00Y H 0.351530 0.795116 0.714879 0.037 Uiso 1 1 calc R U
H00Z H 0.306035 0.796740 0.792221 0.037 Uiso 1 1 calc R U
H010 H 0.224305 0.758104 0.709902 0.037 Uiso 1 1 calc R U
C34 C 0.4960(3) 0.6920(2) 0.86362(18) 0.0277(7) Uani 1 1 d . .
H016 H 0.552779 0.727194 0.848998 0.041 Uiso 1 1 calc R U
H017 H 0.535891 0.642020 0.887251 0.041 Uiso 1 1 calc R U
H018 H 0.465300 0.719617 0.902781 0.041 Uiso 1 1 calc R U
C12 C 0.4349(3) 0.3992(2) 0.87537(18) 0.0280(7) Uani 1 1 d . .
H01D H 0.449143 0.442169 0.916584 0.034 Uiso 1 1 calc R U
H01E H 0.357692 0.373383 0.871431 0.034 Uiso 1 1 calc R U
C11 C 0.5329(3) 0.3371(2) 0.9007(2) 0.0301(7) Uani 1 1 d . .
H01F H 0.513301 0.290890 0.863017 0.036 Uiso 1 1 calc R U
H01G H 0.538268 0.316844 0.954967 0.036 Uiso 1 1 calc R U
C8 C 0.5490(2) 0.47734(18) 0.80066(17) 0.0197(6) Uani 1 1 d . .
H013 H 0.566286 0.514720 0.847748 0.024 Uiso 1 1 calc R U
C13 C 0.4292(3) 0.43638(19) 0.79464(18) 0.0233(7) Uani 1 1 d . .
H00R H 0.364382 0.476724 0.779119 0.028 Uiso 1 1 calc R U
H00S H 0.412213 0.393916 0.752814 0.028 Uiso 1 1 calc R U
C14 C 0.6975(2) 0.57081(18) 0.72573(16) 0.0187(6) Uani 1 1 d . .
H14 H 0.742508 0.520269 0.723267 0.022 Uiso 1 1 calc R U
C15 C 0.7603(3) 0.61037(19) 0.80705(17) 0.0222(6) Uani 1 1 d . .
H15 H 0.720079 0.661780 0.811516 0.027 Uiso 1 1 calc R U
H00L H 0.754754 0.574407 0.851001 0.027 Uiso 1 1 calc R U
C18 C 0.8394(3) 0.64217(18) 0.66546(17) 0.0212(6) Uani 1 1 d . .
H011 H 0.844213 0.679648 0.622449 0.025 Uiso 1 1 calc R U
H012 H 0.878611 0.591040 0.658648 0.025 Uiso 1 1 calc R U
C17 C 0.9051(3) 0.6788(2) 0.74721(17) 0.0245(7) Uani 1 1 d . .
H01B H 0.873440 0.733465 0.750918 0.029 Uiso 1 1 calc R U
H01C H 0.990595 0.683989 0.752370 0.029 Uiso 1 1 calc R U
C16 C 0.8909(3) 0.62673(19) 0.81584(18) 0.0256(7) Uani 1 1 d . .
H019 H 0.932653 0.574764 0.816723 0.031 Uiso 1 1 calc R U
H01A H 0.928437 0.654429 0.867610 0.031 Uiso 1 1 calc R U
C19 C 0.7091(3) 0.62570(18) 0.65715(17) 0.0206(6) Uani 1 1 d . .
H00B H 0.670479 0.599392 0.604784 0.025 Uiso 1 1 calc R U
H19 H 0.667747 0.677430 0.658303 0.025 Uiso 1 1 calc R U

loop_
_atom_site_aniso_label
_atom_site_aniso_U_11
_atom_site_aniso_U_22
_atom_site_aniso_U_33
_atom_site_aniso_U_23
_atom_site_aniso_U_13
_atom_site_aniso_U_12
Br1 0.01916(18) 0.0344(2) 0.01812(18) -0.00189(12) 0.00545(13) 0.00412(12)
P1 0.0188(4) 0.0227(4) 0.0127(4) 0.0000(3) 0.0051(3) 0.0007(3)
C1 0.0204(14) 0.0262(16) 0.0082(13) 0.0003(11) 0.0050(11) -0.0011(12)
B1 0.0151(15) 0.0305(19) 0.0122(15) -0.0013(13) 0.0053(12) 0.0030(14)
P2 0.0176(4) 0.0216(4) 0.0117(4) -0.0008(3) 0.0044(3) 0.0004(3)
C2 0.0204(15) 0.0340(18) 0.0143(14) 0.0040(12) 0.0050(12) 0.0007(13)
B2 0.0183(16) 0.0281(19) 0.0121(15) 0.0005(13) 0.0055(13) 0.0036(14)
C3 0.0230(16) 0.0334(19) 0.0172(15) 0.0020(13) 0.0038(13) -0.0102(13)
P3 0.0214(4) 0.0250(4) 0.0141(4) -0.0024(3) 0.0059(3) 0.0020(3)
C4 0.0343(17) 0.0249(17) 0.0142(14) -0.0013(12) 0.0062(13) -0.0057(14)
C6 0.0229(15) 0.0256(16) 0.0101(13) -0.0016(11) 0.0037(11) -0.0009(12)
C5 0.0272(16) 0.0255(17) 0.0137(14) -0.0029(12) 0.0067(12) -0.0009(13)
C7 0.0220(15) 0.0248(16) 0.0153(14) -0.0038(12) 0.0057(12) 0.0029(12)
C9 0.0263(16) 0.0264(17) 0.0209(15) 0.0026(13) 0.0084(13) 0.0007(13)
C10 0.0286(17) 0.0307(19) 0.0300(18) 0.0095(14) 0.0073(14) 0.0020(14)
C20 0.0254(15) 0.0257(16) 0.0100(13) 0.0009(11) 0.0063(11) 0.0011(12)
C21 0.0228(15) 0.0302(18) 0.0130(14) 0.0011(12) 0.0021(11) 0.0056(13)
C22 0.0291(17) 0.0330(19) 0.0149(15) -0.0028(13) 0.0024(13) -0.0038(14)
C23 0.0414(18) 0.0198(16) 0.0137(14) -0.0007(12) 0.0069(13) -0.0010(14)
C24 0.0336(18) 0.0326(18) 0.0183(15) 0.0053(13) 0.0096(14) 0.0093(15)
C25 0.0265(16) 0.0277(17) 0.0158(14) 0.0023(12) 0.0082(12) 0.0024(13)
C26 0.0238(15) 0.0238(16) 0.0133(14) -0.0020(11) 0.0070(12) 0.0026(12)
C27 0.0252(16) 0.0230(16) 0.0161(15) 0.0004(12) 0.0065(12) 0.0031(13)
C28 0.0295(17) 0.0279(17) 0.0133(14) 0.0025(12) 0.0073(13) 0.0054(13)
C29 0.0252(15) 0.0293(17) 0.0142(14) -0.0028(13) 0.0035(12) 0.0031(14)
C30 0.0221(15) 0.0281(17) 0.0190(15) -0.0038(12) 0.0039(12) -0.0001(13)
C31 0.0257(15) 0.0276(17) 0.0142(14) 0.0025(12) 0.0070(12) 0.0042(13)
C32 0.0318(17) 0.0327(18) 0.0225(16) -0.0014(14) 0.0130(14) 0.0005(15)
C33 0.0246(15) 0.0273(17) 0.0232(16) -0.0039(13) 0.0074(13) 0.0047(13)
C34 0.0318(17) 0.0323(18) 0.0173(15) -0.0059(13) 0.0051(13) 0.0055(14)
C12 0.0321(17) 0.0351(19) 0.0216(16) -0.0018(14) 0.0153(14) -0.0070(15)
C11 0.0384(19) 0.0302(18) 0.0262(17) 0.0059(14) 0.0167(15) -0.0003(15)
C8 0.0213(14) 0.0227(16) 0.0158(14) 0.0000(12) 0.0066(12) -0.0014(12)
C13 0.0209(15) 0.0279(17) 0.0230(16) -0.0017(13) 0.0096(12) -0.0022(13)
C14 0.0166(13) 0.0247(16) 0.0137(14) -0.0009(12) 0.0031(11) 0.0005(12)
C15 0.0283(16) 0.0231(16) 0.0157(14) -0.0028(12) 0.0073(12) -0.0010(13)
C18 0.0201(15) 0.0267(17) 0.0174(15) -0.0019(12) 0.0064(12) -0.0039(12)
C17 0.0201(15) 0.0312(18) 0.0217(16) -0.0012(13) 0.0056(12) -0.0059(13)
C16 0.0259(16) 0.0292(18) 0.0189(16) -0.0031(13) 0.0027(13) -0.0056(13)
C19 0.0212(15) 0.0268(17) 0.0125(14) 0.0021(12) 0.0034(12) -0.0019(12)

loop_
_atom_type_symbol
_atom_type_description
_atom_type_scat_dispersion_real
_atom_type_scat_dispersion_imag
_atom_type_scat_source
C C 0.0033 0.0016 'International Tables Vol C Tables 4.2.6.8 and 6.1.1.4'
H H 0.0000 0.0000 'International Tables Vol C Tables 4.2.6.8 and 6.1.1.4'
B B 0.0013 0.0007 'International Tables Vol C Tables 4.2.6.8 and 6.1.1.4'
Br Br -0.2901 2.4595 'International Tables Vol C Tables 4.2.6.8 and 6.1.1.4'
P P 0.1023 0.0942 'International Tables Vol C Tables 4.2.6.8 and 6.1.1.4'

loop_
_geom_angle_atom_site_label_1
_geom_angle_atom_site_label_2
_geom_angle_atom_site_label_3
_geom_angle
C26 P1 C20 100.33(13)
C26 P1 B1 111.24(13)
C20 P1 B1 108.33(13)
C2 C1 C6 114.8(3)
C2 C1 B1 124.6(3)
C6 C1 B1 120.5(2)
C1 B1 B2 116.1(2)
C1 B1 P1 108.39(19)
B2 B1 P1 103.08(19)
C1 B1 Br1 107.71(19)
B2 B1 Br1 111.12(19)
P1 B1 Br1 110.34(15)
C7 P2 C8 109.01(14)
C7 P2 C14 101.30(13)
C8 P2 C14 105.76(13)
C7 P2 B2 105.82(14)
C8 P2 B2 115.49(14)
C14 P2 B2 118.29(14)
C3 C2 C1 123.7(3)
C3 C2 H2 118.2
C1 C2 H2 118.2
B1 B2 P3 117.0(2)
B1 B2 P2 107.6(2)
P3 B2 P2 117.65(17)
B1 B2 H1 112.8(16)
P3 B2 H1 98.2(17)
P2 B2 H1 102.3(16)
C2 C3 C4 120.1(3)
C2 C3 H3 120.0
C4 C3 H3 120.0
C34 P3 C33 103.09(15)
C34 P3 C32 103.42(15)
C33 P3 C32 105.04(15)
C34 P3 B2 114.86(14)
C33 P3 B2 108.88(14)
C32 P3 B2 119.90(15)
C5 C4 C3 118.5(3)
C5 C4 H00M 120.8
C3 C4 H00M 120.8
C5 C6 C1 121.7(3)
C5 C6 C7 117.5(3)
C1 C6 C7 120.7(3)
C4 C5 C6 121.1(3)
C4 C5 H5 119.4
C6 C5 H5 119.4
C6 C7 P2 113.44(19)
C6 C7 H00T 108.9
P2 C7 H00T 108.9
C6 C7 H00U 108.9
P2 C7 H00U 108.9
H00T C7 H00U 107.7
C8 C9 C10 110.4(2)
C8 C9 H00P 109.6
C10 C9 H00P 109.6
C8 C9 H00Q 109.6
C10 C9 H00Q 109.6
H00P C9 H00Q 108.1
C11 C10 C9 111.9(3)
C11 C10 H01H 109.2
C9 C10 H01H 109.2
C11 C10 H01I 109.2
C9 C10 H01I 109.2
H01H C10 H01I 107.9
C25 C20 C21 117.1(3)
C25 C20 P1 123.9(2)
C21 C20 P1 119.0(2)
C22 C21 C20 121.4(3)
C22 C21 H21 119.3
C20 C21 H21 119.3
C21 C22 C23 120.8(3)
C21 C22 H00O 119.6
C23 C22 H00O 119.6
C24 C23 C22 118.4(3)
C24 C23 H014 120.8
C22 C23 H014 120.8
C25 C24 C23 121.3(3)
C25 C24 H015 119.3
C23 C24 H015 119.3
C24 C25 C20 121.0(3)
C24 C25 H00N 119.5
C20 C25 H00N 119.5
C31 C26 C27 117.5(3)
C31 C26 P1 124.2(2)
C27 C26 P1 117.9(2)
C28 C27 C26 121.2(3)
C28 C27 H27 119.4
C26 C27 H27 119.4
C29 C28 C27 120.2(3)
C29 C28 H28 119.9
C27 C28 H28 119.9
C28 C29 C30 119.4(3)
C28 C29 H29 120.3
C30 C29 H29 120.3
C29 C30 C31 120.4(3)
C29 C30 H30 119.8
C31 C30 H30 119.8
C26 C31 C30 121.3(3)
C26 C31 H31 119.4
C30 C31 H31 119.4
P3 C32 H00V 109.5
P3 C32 H00W 109.5
H00V C32 H00W 109.5
P3 C32 H00X 109.5
H00V C32 H00X 109.5
H00W C32 H00X 109.5
P3 C33 H00Y 109.5
P3 C33 H00Z 109.5
H00Y C33 H00Z 109.5
P3 C33 H010 109.5
H00Y C33 H010 109.5
H00Z C33 H010 109.5
P3 C34 H016 109.5
P3 C34 H017 109.5
H016 C34 H017 109.5
P3 C34 H018 109.5
H016 C34 H018 109.5
H017 C34 H018 109.5
C11 C12 C13 111.1(2)
C11 C12 H01D 109.4
C13 C12 H01D 109.4
C11 C12 H01E 109.4
C13 C12 H01E 109.4
H01D C12 H01E 108.0
C12 C11 C10 111.7(3)
C12 C11 H01F 109.3
C10 C11 H01F 109.3
C12 C11 H01G 109.3
C10 C11 H01G 109.3
H01F C11 H01G 107.9
C9 C8 C13 108.8(2)
C9 C8 P2 115.43(19)
C13 C8 P2 113.1(2)
C9 C8 H013 106.3
C13 C8 H013 106.3
P2 C8 H013 106.3
C12 C13 C8 109.6(2)
C12 C13 H00R 109.7
C8 C13 H00R 109.7
C12 C13 H00S 109.7
C8 C13 H00S 109.7
H00R C13 H00S 108.2
C15 C14 C19 109.6(2)
C15 C14 P2 114.18(19)
C19 C14 P2 112.85(19)
C15 C14 H14 106.6
C19 C14 H14 106.6
P2 C14 H14 106.6
C16 C15 C14 110.8(2)
C16 C15 H15 109.5
C14 C15 H15 109.5
C16 C15 H00L 109.5
C14 C15 H00L 109.5
H15 C15 H00L 108.1
C19 C18 C17 111.6(2)
C19 C18 H011 109.3
C17 C18 H011 109.3
C19 C18 H012 109.3
C17 C18 H012 109.3
H011 C18 H012 108.0
C18 C17 C16 111.4(3)
C18 C17 H01B 109.4
C16 C17 H01B 109.4
C18 C17 H01C 109.4
C16 C17 H01C 109.4
H01B C17 H01C 108.0
C15 C16 C17 111.8(2)
C15 C16 H019 109.3
C17 C16 H019 109.3
C15 C16 H01A 109.3
C17 C16 H01A 109.3
H019 C16 H01A 107.9
C18 C19 C14 111.0(2)
C18 C19 H00B 109.4
C14 C19 H00B 109.4
C18 C19 H19 109.4
C14 C19 H19 109.4
H00B C19 H19 108.0

loop_
_geom_bond_atom_site_label_1
_geom_bond_atom_site_label_2
_geom_bond_distance
Br1 B1 2.140(3)
P1 C26 1.846(3)
P1 C20 1.848(3)
P1 B1 1.986(3)
C1 C2 1.416(4)
C1 C6 1.417(4)
C1 B1 1.623(5)
B1 B2 1.789(5)
P2 C7 1.815(3)
P2 C8 1.838(3)
P2 C14 1.839(3)
P2 B2 1.938(3)
C2 C3 1.376(4)
C2 H2 0.9500
B2 P3 1.935(3)
B2 H1 1.10(3)
C3 C4 1.393(5)
C3 H3 0.9500
P3 C34 1.802(3)
P3 C33 1.807(3)
P3 C32 1.815(3)
C4 C5 1.392(4)
C4 H00M 0.9500
C6 C5 1.395(4)
C6 C7 1.502(4)
C5 H5 0.9500
C7 H00T 0.9900
C7 H00U 0.9900
C9 C8 1.532(4)
C9 C10 1.533(4)
C9 H00P 0.9900
C9 H00Q 0.9900
C10 C11 1.532(4)
C10 H01H 0.9900
C10 H01I 0.9900
C20 C25 1.403(4)
C20 C21 1.408(4)
C21 C22 1.386(4)
C21 H21 0.9500
C22 C23 1.389(5)
C22 H00O 0.9500
C23 C24 1.388(5)
C23 H014 0.9500
C24 C25 1.385(5)
C24 H015 0.9500
C25 H00N 0.9500
C26 C31 1.390(4)
C26 C27 1.406(4)
C27 C28 1.395(4)
C27 H27 0.9500
C28 C29 1.383(4)
C28 H28 0.9500
C29 C30 1.386(4)
C29 H29 0.9500
C30 C31 1.396(4)
C30 H30 0.9500
C31 H31 0.9500
C32 H00V 0.9800
C32 H00W 0.9800
C32 H00X 0.9800
C33 H00Y 0.9800
C33 H00Z 0.9800
C33 H010 0.9800
C34 H016 0.9800
C34 H017 0.9800
C34 H018 0.9800
C12 C11 1.510(5)
C12 C13 1.522(4)
C12 H01D 0.9900
C12 H01E 0.9900
C11 H01F 0.9900
C11 H01G 0.9900
C8 C13 1.543(4)
C8 H013 1.0000
C13 H00R 0.9900
C13 H00S 0.9900
C14 C15 1.534(4)
C14 C19 1.544(4)
C14 H14 1.0000
C15 C16 1.527(4)
C15 H15 0.9900
C15 H00L 0.9900
C18 C19 1.525(4)
C18 C17 1.527(4)
C18 H011 0.9900
C18 H012 0.9900
C17 C16 1.528(4)
C17 H01B 0.9900
C17 H01C 0.9900
C16 H019 0.9900
C16 H01A 0.9900
C19 H00B 0.9900
C19 H19 0.9900

loop_
_geom_torsion_atom_site_label_1
_geom_torsion_atom_site_label_2
_geom_torsion_atom_site_label_3
_geom_torsion_atom_site_label_4
_geom_torsion
C2 C1 B1 B2 135.9(3)
C6 C1 B1 B2 -46.2(3)
C2 C1 B1 P1 -108.8(3)
C6 C1 B1 P1 69.1(3)
C2 C1 B1 Br1 10.6(3)
C6 C1 B1 Br1 -171.5(2)
C6 C1 C2 C3 -2.1(4)
B1 C1 C2 C3 175.9(3)
C1 B1 B2 P3 -106.9(3)
P1 B1 B2 P3 134.79(18)
Br1 B1 B2 P3 16.6(3)
C1 B1 B2 P2 28.2(3)
P1 B1 B2 P2 -90.2(2)
Br1 B1 B2 P2 151.66(15)
C1 C2 C3 C4 0.8(5)
C2 C3 C4 C5 1.2(4)
C2 C1 C6 C5 1.5(4)
B1 C1 C6 C5 -176.6(3)
C2 C1 C6 C7 -177.6(2)
B1 C1 C6 C7 4.4(4)
C3 C4 C5 C6 -1.7(4)
C1 C6 C5 C4 0.3(4)
C7 C6 C5 C4 179.4(3)
C5 C6 C7 P2 -129.4(2)
C1 C6 C7 P2 49.7(3)
C8 P2 C7 C6 68.8(2)
C14 P2 C7 C6 -180.0(2)
B2 P2 C7 C6 -56.0(2)
C8 C9 C10 C11 54.8(4)
C26 P1 C20 C25 48.1(3)
B1 P1 C20 C25 -68.5(3)
C26 P1 C20 C21 -129.5(2)
B1 P1 C20 C21 113.8(2)
C25 C20 C21 C22 0.3(4)
P1 C20 C21 C22 178.1(2)
C20 C21 C22 C23 -1.0(4)
C21 C22 C23 C24 0.8(4)
C22 C23 C24 C25 0.0(4)
C23 C24 C25 C20 -0.7(4)
C21 C20 C25 C24 0.5(4)
P1 C20 C25 C24 -177.2(2)
C20 P1 C26 C31 -133.3(3)
B1 P1 C26 C31 -18.8(3)
C20 P1 C26 C27 53.7(3)
B1 P1 C26 C27 168.1(2)
C31 C26 C27 C28 0.0(4)
P1 C26 C27 C28 173.5(2)
C26 C27 C28 C29 -0.9(5)
C27 C28 C29 C30 1.0(5)
C28 C29 C30 C31 -0.1(5)
C27 C26 C31 C30 0.9(4)
P1 C26 C31 C30 -172.2(2)
C29 C30 C31 C26 -0.8(5)
C13 C12 C11 C10 54.9(4)
C9 C10 C11 C12 -52.6(4)
C10 C9 C8 C13 -58.8(3)
C10 C9 C8 P2 172.8(2)
C7 P2 C8 C9 62.4(2)
C14 P2 C8 C9 -45.9(3)
B2 P2 C8 C9 -178.7(2)
C7 P2 C8 C13 -63.9(2)
C14 P2 C8 C13 -172.1(2)
B2 P2 C8 C13 55.0(3)
C11 C12 C13 C8 -59.6(3)
C9 C8 C13 C12 61.2(3)
P2 C8 C13 C12 -169.1(2)
C7 P2 C14 C15 -166.9(2)
C8 P2 C14 C15 -53.3(2)
B2 P2 C14 C15 78.0(2)
C7 P2 C14 C19 67.1(2)
C8 P2 C14 C19 -179.2(2)
B2 P2 C14 C19 -48.0(3)
C19 C14 C15 C16 -57.5(3)
P2 C14 C15 C16 174.8(2)
C19 C18 C17 C16 53.9(3)
C14 C15 C16 C17 56.4(3)
C18 C17 C16 C15 -54.1(3)
C17 C18 C19 C14 -56.1(3)
C15 C14 C19 C18 57.6(3)
P2 C14 C19 C18 -174.02(19)
